data_4327592
loop_
_publ_author_name
'Michael Rombach'
'Heinrich Vahrenkamp'

_publ_section_title
;
 Pyrazolylborate-Zinc-Hydrosulfide Complexes and Their Reactions
;
_journal_name_full 'Inorganic Chemistry'
_journal_page_first 6144
_journal_page_last 6150
_journal_paper_doi 10.1021/ic010510+
_journal_volume 40
_journal_year 2001
_chemical_formula_sum 'C31 H32 B N11 S Zn'
_chemical_formula_weight 666.92
_chemical_melting_point 458
_chemical_name_common TpPyr,MeZnSH
_chemical_name_systematic
; 
Hydrotris(5-methyl-3-3'pyridyl-pyrazol-1-yl)borato-zinc-hydrogensulfide 
;
_space_group_IT_number 14
_symmetry_cell_setting monoclinic
_symmetry_space_group_name_Hall '-P 2yn'
_symmetry_space_group_name_H-M 'P 1 21/n 1'
_atom_sites_solution_hydrogens geom
_atom_sites_solution_primary direct
_atom_sites_solution_secondary difmap
_audit_creation_method SHELXL-97
_cell_angle_alpha 90.00
_cell_angle_beta 101.92(3)
_cell_angle_gamma 90.00
_cell_formula_units_Z 4
_cell_length_a 10.902(2)
_cell_length_b 15.526(3)
_cell_length_c 19.945(4)
_cell_measurement_reflns_used 25
_cell_measurement_temperature 200(2)
_cell_volume 3303.2(12)
_computing_cell_refinement 'CAD4 5.1'
_computing_data_collection 'CAD4 5.1'
_computing_data_reduction 'CADFOR und CADSEX'
_computing_molecular_graphics 'Bruker SHELXTL'
_computing_publication_material 'Bruker SHELXTL'
_computing_structure_refinement 'SHELXL-97 (Sheldrick, 1997), Bruker SHELXTL'
_computing_structure_solution 'SHELXS-97 (Sheldrick, 1990)'
_diffrn_ambient_temperature 200(2)
_diffrn_measured_fraction_theta_full 0.825
_diffrn_measured_fraction_theta_max 0.825
_diffrn_measurement_device_type Nonius-Turbo-CAD4
_diffrn_measurement_method Omega-2Theta
_diffrn_radiation_monochromator graphite
_diffrn_radiation_source 'fine-focus sealed tube'
_diffrn_radiation_type MoK\a
_diffrn_radiation_wavelength 0.71073
_diffrn_reflns_av_R_equivalents 0.0409
_diffrn_reflns_av_sigmaI/netI 0.0450
_diffrn_reflns_limit_h_max 14
_diffrn_reflns_limit_h_min -13
_diffrn_reflns_limit_k_max 20
_diffrn_reflns_limit_k_min -13
_diffrn_reflns_limit_l_max 26
_diffrn_reflns_limit_l_min -25
_diffrn_reflns_number 14175
_diffrn_reflns_theta_full 28.05
_diffrn_reflns_theta_max 28.05
_diffrn_reflns_theta_min 2.32
_diffrn_standards_decay_% 10%
_diffrn_standards_interval_count 'OCR every 200 refl.'
_diffrn_standards_interval_time 'ICR every 1800s'
_diffrn_standards_number 2
_exptl_absorpt_coefficient_mu 0.847
_exptl_absorpt_correction_T_max none
_exptl_absorpt_correction_T_min none
_exptl_absorpt_correction_type none
_exptl_absorpt_process_details none
_exptl_crystal_colour coulourless
_exptl_crystal_density_diffrn 1.341
_exptl_crystal_description isometric
_exptl_crystal_F_000 1384
_exptl_crystal_size_max 0.3
_exptl_crystal_size_mid 0.3
_exptl_crystal_size_min 0.2
_refine_diff_density_max 1.043
_refine_diff_density_min -0.708
_refine_diff_density_rms 0.088
_refine_ls_extinction_coef none
_refine_ls_extinction_method none
_refine_ls_goodness_of_fit_ref 1.054
_refine_ls_hydrogen_treatment Riding-Model
_refine_ls_matrix_type full
_refine_ls_number_parameters 406
_refine_ls_number_reflns 6621
_refine_ls_number_restraints 9
_refine_ls_restrained_S_all 5.535
_refine_ls_R_factor_all 0.0902
_refine_ls_R_factor_gt 0.0680
_refine_ls_shift/su_max 2.553
_refine_ls_shift/su_mean 0.089
_refine_ls_structure_factor_coef Fsqd
_refine_ls_weighting_details 'calc w=1/[\s^2^(Fo^2^)+(0.1456P)^2^+0.3974P] where P=(Fo^2^+2Fc^2^)/3'
_refine_ls_weighting_scheme calc
_refine_ls_wR_factor_gt 0.1950
_refine_ls_wR_factor_ref 0.2108
_reflns_number_gt 4729
_reflns_number_total 6621
_reflns_threshold_expression >2sigma(I)
_cod_data_source_file ic0105102B_2.cif
_cod_data_source_block M2
_cod_original_cell_volume 3303.2(11)
_cod_database_code 4327592

loop_
_symmetry_equiv_pos_as_xyz
'x, y, z'
'-x+1/2, y+1/2, -z+1/2'
'-x, -y, -z'
'x-1/2, -y-1/2, z-1/2'

loop_
_atom_site_label
_atom_site_type_symbol
_atom_site_fract_x
_atom_site_fract_y
_atom_site_fract_z
_atom_site_U_iso_or_equiv
_atom_site_adp_type
_atom_site_occupancy
_atom_site_symmetry_multiplicity
_atom_site_calc_flag
_atom_site_refinement_flags
Zn1 Zn 0.2126(4) 0.3572(2) 0.21898(17) 0.0321(15) Uani 1 1 d .
S1 S 0.1170(12) 0.3324(9) 0.1117(5) 0.057(3) Uani 1 1 d .
H1 H 0.1871 0.3483 0.0742 0.085 Uiso 1 1 calc R
N1 N 0.130(3) 0.3436(19) 0.3020(14) 0.034(6) Uani 1 1 d .
N2 N 0.281(3) 0.475(2) 0.2539(13) 0.038(7) Uani 1 1 d .
N3 N 0.372(3) 0.2959(19) 0.2672(12) 0.033(6) Uani 1 1 d .
N4 N 0.207(3) 0.3615(18) 0.3628(13) 0.032(6) Uani 1 1 d .
N5 N 0.338(3) 0.4754(18) 0.3221(13) 0.033(6) Uani 1 1 d .
N6 N 0.413(3) 0.3214(19) 0.3348(13) 0.033(6) Uani 1 1 d .
N7 N -0.217(3) 0.300(3) 0.1522(17) 0.23(7) Uani 1 1 d D
N8 N 0.081(6) 0.580(4) 0.056(3) 0.091(16) Uani 1 1 d .
N9 N 0.398(4) 0.202(4) 0.0661(19) 0.070(13) Uani 1 1 d .
N10 N 0.754(8) 0.461(5) 0.386(4) 0.11(2) Uani 1 1 d .
N11 N 0.756(16) 0.044(10) 0.373(5) 0.23(8) Uani 1 1 d .
B1 B 0.342(4) 0.393(3) 0.3654(17) 0.034(8) Uani 1 1 d .
H1A H 0.3835 0.4043 0.4129 0.040 Uiso 1 1 calc R
C1 C 0.147(4) 0.344(2) 0.4150(19) 0.039(8) Uani 1 1 d .
C2 C 0.030(4) 0.315(3) 0.386(2) 0.048(9) Uani 1 1 d .
H2 H -0.0322 0.2982 0.4090 0.057 Uiso 1 1 d R
C3 C 0.021(3) 0.315(3) 0.3155(19) 0.042(8) Uani 1 1 d .
C4 C 0.207(5) 0.358(3) 0.488(2) 0.057(12) Uani 1 1 d .
H4A H 0.2911 0.3782 0.4914 0.085 Uiso 1 1 d R
H4B H 0.2086 0.3048 0.5131 0.085 Uiso 1 1 d R
H4C H 0.1595 0.3999 0.5071 0.085 Uiso 1 1 d R
C5 C -0.081(2) 0.2854(16) 0.2638(15) 0.063(13) Uani 1 1 d D
C6 C -0.136(3) 0.207(2) 0.2724(18) 0.09(2) Uani 1 1 d D
H6 H -0.1071 0.1759 0.3125 0.107 Uiso 1 1 calc R
C7 C -0.234(3) 0.1724(18) 0.222(2) 0.11(3) Uani 1 1 d D
H7 H -0.2708 0.1196 0.2277 0.130 Uiso 1 1 calc R
C8 C -0.270(4) 0.223(3) 0.1650(18) 0.13(5) Uani 1 1 d D
H8 H -0.3366 0.2027 0.1317 0.161 Uiso 1 1 calc R
C9 C -0.124(4) 0.329(2) 0.2026(18) 0.10(3) Uani 1 1 d D
H9 H -0.0869 0.3818 0.1961 0.125 Uiso 1 1 d R
C10 C 0.389(3) 0.553(2) 0.3396(17) 0.034(7) Uani 1 1 d .
C11 C 0.368(3) 0.604(2) 0.2815(18) 0.037(7) Uani 1 1 d .
H11 H 0.3934 0.6603 0.2780 0.045 Uiso 1 1 d R
C12 C 0.302(4) 0.553(2) 0.2291(17) 0.039(8) Uani 1 1 d .
C13 C 0.455(5) 0.577(3) 0.410(2) 0.055(10) Uani 1 1 d .
H13A H 0.4550 0.5279 0.4402 0.083 Uiso 1 1 d R
H13B H 0.4118 0.6238 0.4265 0.083 Uiso 1 1 d R
H13C H 0.5394 0.5931 0.4101 0.083 Uiso 1 1 d R
C14 C 0.250(5) 0.574(2) 0.1559(19) 0.050(10) Uani 1 1 d .
C15 C 0.322(7) 0.614(5) 0.119(3) 0.09(2) Uani 1 1 d .
H15 H 0.4022 0.6300 0.1409 0.105 Uiso 1 1 d R
C16 C 0.282(7) 0.634(5) 0.051(3) 0.10(2) Uani 1 1 d .
H16 H 0.3366 0.6582 0.0258 0.115 Uiso 1 1 d R
C17 C 0.172(8) 0.617(5) 0.022(3) 0.09(2) Uani 1 1 d .
H17 H 0.1452 0.6292 -0.0238 0.111 Uiso 1 1 d R
C18 C 0.124(5) 0.559(3) 0.124(2) 0.058(11) Uani 1 1 d .
H18 H 0.0692 0.5346 0.1489 0.070 Uiso 1 1 d R
C19 C 0.514(3) 0.274(2) 0.3643(17) 0.038(7) Uani 1 1 d .
C20 C 0.538(4) 0.217(3) 0.3150(18) 0.043(8) Uani 1 1 d .
H20 H 0.6009 0.1752 0.3207 0.052 Uiso 1 1 d R
C21 C 0.449(3) 0.233(2) 0.2562(17) 0.035(7) Uani 1 1 d .
C22 C 0.581(4) 0.286(3) 0.4365(19) 0.052(10) Uani 1 1 d .
H22A H 0.5418 0.3312 0.4570 0.078 Uiso 1 1 d R
H22B H 0.6672 0.3011 0.4375 0.078 Uiso 1 1 d R
H22C H 0.5787 0.2334 0.4616 0.078 Uiso 1 1 d R
C23 C 0.434(3) 0.190(2) 0.1889(18) 0.038(8) Uani 1 1 d .
C24 C 0.452(4) 0.102(3) 0.185(3) 0.055(11) Uani 1 1 d .
H24 H 0.4717 0.0691 0.2241 0.066 Uiso 1 1 d R
C25 C 0.439(5) 0.065(4) 0.120(3) 0.072(17) Uani 1 1 d .
H25 H 0.4479 0.0057 0.1160 0.087 Uiso 1 1 d R
C26 C 0.412(5) 0.116(4) 0.063(3) 0.068(15) Uani 1 1 d .
H26 H 0.4035 0.0904 0.0202 0.082 Uiso 1 1 d R
C27 C 0.410(4) 0.237(3) 0.1286(19) 0.051(10) Uani 1 1 d .
H27 H 0.4004 0.2960 0.1320 0.061 Uiso 1 1 d R
C28 C 0.700(6) 0.455(4) 0.332(4) 0.073(15) Uani 1 1 d .
C29 C 0.631(6) 0.445(4) 0.263(3) 0.082(18) Uani 1 1 d .
H29A H 0.5441 0.4542 0.2627 0.123 Uiso 1 1 d R
H29B H 0.6434 0.3883 0.2470 0.123 Uiso 1 1 d R
H29C H 0.6599 0.4869 0.2346 0.123 Uiso 1 1 d R
C30 C 0.795(18) 0.061(9) 0.426(8) 0.19(7) Uani 1 1 d .
C31 C 0.87(2) 0.099(12) 0.496(6) 0.26(12) Uani 1 1 d .
H31A H 0.8140 0.1234 0.5197 0.395 Uiso 1 1 d R
H31B H 0.9363 0.1407 0.4921 0.395 Uiso 1 1 d R
H31C H 0.9123 0.0495 0.5206 0.395 Uiso 1 1 d R

loop_
_atom_site_aniso_label
_atom_site_aniso_U_11
_atom_site_aniso_U_22
_atom_site_aniso_U_33
_atom_site_aniso_U_23
_atom_site_aniso_U_13
_atom_site_aniso_U_12
Zn1 0.044(2) 0.030(2) 0.020(2) -0.0019(14) 0.0009(15) -0.0008(16)
S1 0.070(7) 0.068(8) 0.025(4) -0.010(4) -0.009(4) 0.012(6)
N1 0.038(14) 0.037(15) 0.027(12) -0.004(11) 0.005(11) 0.001(12)
N2 0.059(18) 0.032(15) 0.020(11) -0.003(11) 0.000(12) -0.007(14)
N3 0.038(13) 0.039(16) 0.020(11) -0.004(11) 0.003(11) 0.000(12)
N4 0.041(14) 0.034(15) 0.020(11) 0.000(10) 0.004(11) -0.001(12)
N5 0.044(14) 0.032(14) 0.020(11) -0.004(11) 0.003(11) -0.005(12)
N6 0.041(14) 0.037(16) 0.020(11) 0.000(11) 0.001(11) 0.000(13)
N7 0.05(4) 0.6(2) 0.08(4) -0.08(8) 0.02(3) 0.01(7)
N8 0.12(4) 0.08(4) 0.07(3) 0.00(3) -0.01(3) 0.01(3)
N9 0.06(2) 0.11(4) 0.038(17) -0.03(2) 0.007(17) 0.01(2)
N10 0.12(5) 0.10(5) 0.11(5) 0.01(4) 0.02(5) -0.02(4)
N11 0.32(18) 0.29(17) 0.09(6) -0.03(8) 0.02(9) 0.15(13)
B1 0.042(19) 0.04(2) 0.020(14) -0.002(14) 0.002(14) -0.001(16)
C1 0.048(19) 0.040(19) 0.033(16) 0.003(15) 0.015(16) 0.002(16)
C2 0.05(2) 0.05(2) 0.043(19) -0.002(18) 0.021(18) -0.006(19)
C3 0.042(18) 0.04(2) 0.044(18) -0.012(16) 0.012(16) -0.003(16)
C4 0.06(2) 0.08(3) 0.028(17) 0.008(18) 0.015(18) 0.00(2)
C5 0.036(18) 0.10(4) 0.06(2) -0.04(3) 0.016(19) -0.01(2)
C6 0.06(3) 0.09(4) 0.13(5) -0.06(4) 0.03(3) -0.02(3)
C7 0.05(3) 0.14(7) 0.14(8) -0.08(6) 0.03(4) -0.04(4)
C8 0.04(3) 0.28(13) 0.09(5) -0.08(7) 0.03(4) -0.03(5)
C9 0.05(3) 0.21(9) 0.05(3) -0.01(4) 0.01(2) 0.00(4)
C10 0.038(16) 0.033(17) 0.032(15) -0.008(13) 0.005(13) -0.002(14)
C11 0.047(18) 0.025(16) 0.038(17) -0.006(14) 0.007(15) -0.005(15)
C12 0.06(2) 0.032(18) 0.028(14) 0.001(14) 0.008(15) -0.001(16)
C13 0.07(3) 0.05(2) 0.039(19) -0.014(18) -0.010(19) -0.01(2)
C14 0.08(3) 0.028(18) 0.032(16) 0.000(15) 0.001(19) -0.01(2)
C15 0.11(5) 0.10(5) 0.04(2) 0.02(3) -0.01(3) -0.04(4)
C16 0.11(5) 0.12(5) 0.04(3) 0.04(3) -0.02(3) -0.06(4)
C17 0.15(7) 0.08(4) 0.03(2) 0.02(2) 0.00(3) -0.03(4)
C18 0.07(3) 0.06(3) 0.05(2) 0.00(2) 0.01(2) 0.01(2)
C19 0.043(17) 0.04(2) 0.028(14) 0.002(14) 0.003(14) 0.002(16)
C20 0.046(18) 0.05(2) 0.034(16) 0.000(16) 0.004(15) 0.010(17)
C21 0.037(16) 0.038(18) 0.031(15) -0.003(14) 0.005(14) -0.002(15)
C22 0.06(2) 0.07(3) 0.029(16) 0.003(18) -0.005(16) 0.01(2)
C23 0.035(15) 0.042(19) 0.038(16) -0.012(16) 0.012(14) -0.005(15)
C24 0.06(2) 0.04(2) 0.07(3) -0.01(2) 0.03(2) -0.01(2)
C25 0.07(3) 0.06(3) 0.09(4) -0.04(3) 0.04(3) -0.03(3)
C26 0.06(3) 0.10(4) 0.05(3) -0.04(3) 0.02(2) -0.02(3)
C27 0.05(2) 0.06(3) 0.035(18) -0.014(18) 0.006(17) 0.01(2)
C28 0.07(3) 0.06(3) 0.09(4) 0.00(3) 0.03(3) 0.00(3)
C29 0.08(4) 0.08(4) 0.09(4) 0.00(3) 0.05(4) 0.00(3)
C30 0.29(19) 0.14(10) 0.16(10) 0.02(9) 0.09(13) 0.13(12)
C31 0.4(3) 0.3(2) 0.10(8) -0.08(11) -0.02(12) 0.2(2)

loop_
_atom_type_symbol
_atom_type_description
_atom_type_scat_dispersion_real
_atom_type_scat_dispersion_imag
_atom_type_scat_source
C C 0.0033 0.0016 'International Tables Vol C Tables 4.2.6.8 and 6.1.1.4'
H H 0.0000 0.0000 'International Tables Vol C Tables 4.2.6.8 and 6.1.1.4'
B B 0.0013 0.0007 'International Tables Vol C Tables 4.2.6.8 and 6.1.1.4'
N N 0.0061 0.0033 'International Tables Vol C Tables 4.2.6.8 and 6.1.1.4'
S S 0.1246 0.1234 'International Tables Vol C Tables 4.2.6.8 and 6.1.1.4'
Zn Zn 0.2839 1.4301 'International Tables Vol C Tables 4.2.6.8 and 6.1.1.4'

loop_
_geom_angle_atom_site_label_1
_geom_angle_atom_site_label_2
_geom_angle_atom_site_label_3
_geom_angle
_geom_angle_publ_flag
N2 Zn1 N3 92.2(13) y
N2 Zn1 N1 90.4(11) y
N3 Zn1 N1 92.6(10) y
N2 Zn1 S1 123.6(9) y
N3 Zn1 S1 124.1(8) y
N1 Zn1 S1 124.4(9) y
C3 N1 N4 107(3) y
C3 N1 Zn1 138(3) y
N4 N1 Zn1 114(2) y
C12 N2 N5 106(3) y
C12 N2 Zn1 139(2) y
N5 N2 Zn1 114(2) y
C21 N3 N6 106(3) y
C21 N3 Zn1 140(2) y
N6 N3 Zn1 113.5(19) y
N1 N4 C1 110(3) y
N1 N4 B1 120(2) y
C1 N4 B1 130(3) y
C10 N5 N2 110(3) y
C10 N5 B1 130(3) y
N2 N5 B1 120(3) y
C19 N6 N3 110(3) y
C19 N6 B1 130(3) y
N3 N6 B1 120(3) y
C9 N7 C8 115.9(17) y
C18 N8 C17 115(6) y
C27 N9 C26 117(5) y
N4 B1 N5 109(3) y
N4 B1 N6 109(3) y
N5 B1 N6 109(2) y
C2 C1 N4 107(3) y
C2 C1 C4 130(3) y
N4 C1 C4 122(3) y
C1 C2 C3 107(3) y
N1 C3 C2 109(4) y
N1 C3 C5 123(3) y
C2 C3 C5 128(3) y
C6 C5 C9 117.6(18) y
C6 C5 C3 119(3) y
C9 C5 C3 123(3) y
C5 C6 C7 122.0(17) y
C8 C7 C6 114.9(18) y
C7 C8 N7 126(2) y
N7 C9 C5 123.5(17) y
N5 C10 C11 108(3) y
N5 C10 C13 124(3) y
C11 C10 C13 129(3) y
C10 C11 C12 106(3) y
N2 C12 C11 110(3) y
N2 C12 C14 120(3) y
C11 C12 C14 130(3) y
C15 C14 C18 117(4) y
C15 C14 C12 120(4) y
C18 C14 C12 122(4) y
C14 C15 C16 123(6) y
C17 C16 C15 119(5) y
C16 C17 N8 125(5) y
N8 C18 C14 121(5) y
N6 C19 C20 107(3) y
N6 C19 C22 123(3) y
C20 C19 C22 130(4) y
C21 C20 C19 106(3) y
N3 C21 C20 110(3) y
N3 C21 C23 122(3) y
C20 C21 C23 128(3) y
C24 C23 C27 118(3) y
C24 C23 C21 121(3) y
C27 C23 C21 121(3) y
C23 C24 C25 119(5) y
C26 C25 C24 119(5) y
N9 C26 C25 123(4) y
N9 C27 C23 124(4) y
N10 C28 C29 179(8) y
N11 C30 C31 167(10) y

loop_
_geom_bond_atom_site_label_1
_geom_bond_atom_site_label_2
_geom_bond_distance
_geom_bond_publ_flag
Zn1 N2 2.04(3) y
Zn1 N3 2.04(3) y
Zn1 N1 2.05(2) y
Zn1 S1 2.212(10) y
N1 C3 1.35(4) y
N1 N4 1.35(4) y
N2 C12 1.35(4) y
N2 N5 1.37(4) y
N3 C21 1.34(4) y
N3 N6 1.39(3) y
N4 C1 1.37(4) y
N4 B1 1.53(5) y
N5 C10 1.35(4) y
N5 B1 1.54(5) y
N6 C19 1.35(5) y
N6 B1 1.55(4) y
N7 C9 1.350(3) y
N7 C8 1.377(6) y
N8 C18 1.38(7) y
N8 C17 1.44(9) y
N9 C27 1.34(5) y
N9 C26 1.34(8) y
N10 C28 1.12(9) y
N11 C30 1.08(18) y
C1 C2 1.37(6) y
C1 C4 1.48(6) y
C2 C3 1.39(5) y
C3 C5 1.43(5) y
C5 C6 1.386(4) y
C5 C9 1.392(4) y
C6 C7 1.407(2) y
C7 C8 1.374(5) y
C10 C11 1.38(5) y
C10 C13 1.49(5) y
C11 C12 1.39(5) y
C12 C14 1.49(5) y
C14 C15 1.33(6) y
C14 C18 1.41(7) y
C15 C16 1.38(7) y
C16 C17 1.24(10) y
C19 C20 1.39(5) y
C19 C22 1.49(5) y
C20 C21 1.38(5) y
C21 C23 1.48(4) y
C23 C24 1.37(6) y
C23 C27 1.39(6) y
C24 C25 1.39(7) y
C25 C26 1.37(9) y
C28 C29 1.43(9) y
C30 C31 1.6(2) y

loop_
_cod_changelog_entry_id
_cod_changelog_entry_author
_cod_changelog_entry_date
_cod_changelog_entry_text
1 'Vaitkus, Antanas' 2024-11-15T14:40:08+02:00
;
 Removed multiple data items that had the 'y' placeholder value.
;
